data_4341487
loop_
_publ_author_name
'Chatterjee, Tamal'
'Ravikanth, Mangalampalli'

_publ_section_title
;
 Synthesis, Structure, and Catalytic Activity of Pd(II) Complex of
 Calixoxasmaragdyrin.
;
_journal_issue 19
_journal_name_full 'Inorganic chemistry'
_journal_page_first 10520
_journal_page_last 10526
_journal_paper_doi 10.1021/ic501595f
_journal_volume 53
_journal_year 2014
_chemical_formula_moiety 'C39 H30 N4 O Pd'
_chemical_formula_sum 'C39 H30 N4 O Pd'
_chemical_formula_weight 677.07
_chemical_name_systematic
;
 ?
;
_space_group_crystal_system monoclinic
_space_group_IT_number 14
_space_group_name_Hall '-P 2yn'
_space_group_name_H-M_alt 'P 1 21/n 1'
_symmetry_space_group_name_Hall '-P 2yn'
_symmetry_space_group_name_H-M 'P 1 21/n 1'
_atom_sites_solution_hydrogens geom
_atom_sites_solution_primary direct
_atom_sites_solution_secondary difmap
_audit_creation_method SHELXL-2013
_cell_angle_alpha 90
_cell_angle_beta 90.047(5)
_cell_angle_gamma 90
_cell_formula_units_Z 4
_cell_length_a 11.352(4)
_cell_length_b 10.914(4)
_cell_length_c 24.893(9)
_cell_measurement_reflns_used 6586
_cell_measurement_temperature 100(2)
_cell_measurement_theta_max 29.1
_cell_measurement_theta_min 3.0
_cell_volume 3084.1(19)
_computing_cell_refinement 'CrystalClear-SM Expert 2.1 b28 (Rigaku, 2013)'
_computing_data_collection 'CrystalClear-SM Expert 2.1 b28 (Rigaku, 2013)'
_computing_data_reduction 'CrystalClear-SM Expert 2.1 b28 (Rigaku, 2013)'
_computing_molecular_graphics 'CrystalStructure 4.0'
_computing_publication_material 'CrystalStructure 4.0 (Rigaku, 2010)'
_computing_structure_refinement 'SHELXL-2013 (Sheldrick, 2013)'
_computing_structure_solution 'SHELXS97 (Sheldrick, 2008)'
_diffrn_ambient_temperature 100(2)
_diffrn_detector_area_resol_mean 28.5714
_diffrn_measured_fraction_theta_full 0.998
_diffrn_measured_fraction_theta_max 0.998
_diffrn_measurement_device_type 'Rigaku Saturn724+ (4x4 bin mode)'
_diffrn_measurement_method 'profile data from \w-scans'
_diffrn_radiation_type MoK\a
_diffrn_radiation_wavelength 0.71075
_diffrn_reflns_av_R_equivalents 0.0843
_diffrn_reflns_av_unetI/netI 0.0748
_diffrn_reflns_Laue_measured_fraction_full 0.998
_diffrn_reflns_Laue_measured_fraction_max 0.998
_diffrn_reflns_limit_h_max 15
_diffrn_reflns_limit_h_min -15
_diffrn_reflns_limit_k_max 11
_diffrn_reflns_limit_k_min -14
_diffrn_reflns_limit_l_max 34
_diffrn_reflns_limit_l_min -34
_diffrn_reflns_number 36293
_diffrn_reflns_point_group_measured_fraction_full 0.998
_diffrn_reflns_point_group_measured_fraction_max 0.998
_diffrn_reflns_theta_full 25.242
_diffrn_reflns_theta_max 29.131
_diffrn_reflns_theta_min 3.040
_diffrn_source MicroMax003_Mo
_exptl_absorpt_coefficient_mu 0.640
_exptl_absorpt_correction_T_max 0.983
_exptl_absorpt_correction_T_min 0.924
_exptl_absorpt_correction_type numerical
_exptl_absorpt_process_details 'NUMABS (Rigaku, 1999)'
_exptl_crystal_colour Orange
_exptl_crystal_density_diffrn 1.458
_exptl_crystal_density_method 'not measured'
_exptl_crystal_description Prism
_exptl_crystal_F_000 1384
_exptl_crystal_size_max 0.200
_exptl_crystal_size_mid 0.200
_exptl_crystal_size_min 0.200
_refine_diff_density_max 0.834
_refine_diff_density_min -1.241
_refine_diff_density_rms 0.117
_refine_ls_extinction_method none
_refine_ls_goodness_of_fit_ref 1.157
_refine_ls_hydrogen_treatment mixed
_refine_ls_matrix_type full
_refine_ls_number_parameters 526
_refine_ls_number_reflns 8280
_refine_ls_number_restraints 0
_refine_ls_restrained_S_all 1.157
_refine_ls_R_factor_all 0.0831
_refine_ls_R_factor_gt 0.0705
_refine_ls_shift/su_max 0.001
_refine_ls_shift/su_mean 0.000
_refine_ls_structure_factor_coef Fsqd
_refine_ls_weighting_details
;
 w=1/[\s^2^(Fo^2^)+10.7889P]
 where P=(Fo^2^+2Fc^2^)/3
;
_refine_ls_weighting_scheme calc
_refine_ls_wR_factor_gt 0.1171
_refine_ls_wR_factor_ref 0.1227
_reflns_Friedel_coverage 0.000
_reflns_number_gt 7241
_reflns_number_total 8280
_reflns_threshold_expression 'I > 2\s(I)'
_cod_data_source_file ic501595f_si_003.cif
_cod_data_source_block shelxl
_cod_depositor_comments
;
The following automatic conversions were performed:

'_exptl_absorpt_correction_type' value 'Numerical' changed to
'numerical' according to
/usr/data/users/saulius/crontab/automatic-downloads/current/ACS/lib/dictionaries/cif_core.dic
dictionary named 'cif_core.dic' version 2.4.2 from 2011-04-26.

Automatic conversion script
Id: cif_fix_values 2827 2014-09-09 07:05:25Z andrius 
;
_cod_database_code 4341487
_shelx_space_group_comment
;
The symmetry employed for this shelxl refinement is uniquely defined
by the following loop, which should always be used as a source of
symmetry information in preference to the above space-group names.
They are only intended as comments.
;
_shelx_estimated_absorpt_t_min 0.883
_shelx_estimated_absorpt_t_max 0.883
_shelxl_version_number 2013-2

loop_
_space_group_symop_operation_xyz
'x, y, z'
'-x+1/2, y+1/2, -z+1/2'
'-x, -y, -z'
'x-1/2, -y-1/2, z-1/2'

loop_
_atom_site_label
_atom_site_type_symbol
_atom_site_fract_x
_atom_site_fract_y
_atom_site_fract_z
_atom_site_U_iso_or_equiv
_atom_site_adp_type
_atom_site_occupancy
_atom_site_site_symmetry_order
_atom_site_calc_flag
Pd1 Pd 0.57003(3) 0.70591(3) 0.42171(2) 0.01657(8) Uani 1 1 d
O1 O 0.4769(2) 0.8025(3) 0.53944(11) 0.0190(6) Uani 1 1 d
N1 N 0.6905(3) 0.7522(3) 0.36789(13) 0.0188(7) Uani 1 1 d
N2 N 0.6872(3) 0.8335(3) 0.47004(13) 0.0203(7) Uani 1 1 d
N3 N 0.4255(3) 0.6012(3) 0.46400(12) 0.0160(6) Uani 1 1 d
N4 N 0.5207(3) 0.5887(3) 0.36581(13) 0.0181(7) Uani 1 1 d
C1 C 0.7071(4) 0.7240(4) 0.31567(16) 0.0232(9) Uani 1 1 d
C2 C 0.8217(4) 0.7613(4) 0.30143(19) 0.0281(10) Uani 1 1 d
H2 H 0.852(4) 0.751(5) 0.267(2) 0.038(14) Uiso 1 1 d
C3 C 0.8755(4) 0.8094(5) 0.34654(19) 0.0295(10) Uani 1 1 d
H3 H 0.950(4) 0.841(5) 0.3512(19) 0.037(14) Uiso 1 1 d
C4 C 0.7913(3) 0.8027(4) 0.38746(17) 0.0239(9) Uani 1 1 d
C5 C 0.7877(4) 0.8434(4) 0.44081(17) 0.0227(9) Uani 1 1 d
C6 C 0.8799(4) 0.9050(5) 0.4693(2) 0.0319(11) Uani 1 1 d
H6 H 0.950(4) 0.912(4) 0.4562(19) 0.033(14) Uiso 1 1 d
C7 C 0.8342(4) 0.9392(5) 0.5162(2) 0.0295(10) Uani 1 1 d
H7 H 0.869(4) 0.977(5) 0.544(2) 0.040(15) Uiso 1 1 d
C8 C 0.7124(4) 0.8996(4) 0.51792(16) 0.0208(8) Uani 1 1 d
C9 C 0.6393(3) 0.9345(4) 0.55920(16) 0.0197(8) Uani 1 1 d
C10 C 0.6877(4) 1.0220(4) 0.60020(16) 0.0221(9) Uani 1 1 d
C11 C 0.7051(4) 1.1444(4) 0.58815(18) 0.0274(10) Uani 1 1 d
H11 H 0.688(4) 1.177(4) 0.5535(17) 0.023(12) Uiso 1 1 d
C12 C 0.7499(4) 1.2255(4) 0.62569(19) 0.0269(10) Uani 1 1 d
H12 H 0.763(4) 1.306(5) 0.6172(19) 0.036(14) Uiso 1 1 d
C13 C 0.7786(3) 1.1853(4) 0.67720(16) 0.0212(8) Uani 1 1 d
C14 C 0.7618(4) 1.0628(4) 0.68948(17) 0.0249(9) Uani 1 1 d
H14 H 0.776(3) 1.040(4) 0.7247(16) 0.014(10) Uiso 1 1 d
C15 C 0.7152(4) 0.9819(4) 0.65211(17) 0.0270(10) Uani 1 1 d
H15 H 0.702(4) 0.900(5) 0.6605(19) 0.037(14) Uiso 1 1 d
C16 C 0.8250(5) 1.2742(5) 0.7183(2) 0.0297(10) Uani 1 1 d
H16A H 0.769(4) 1.337(5) 0.7227(19) 0.034(14) Uiso 1 1 d
H16B H 0.900(5) 1.308(5) 0.709(2) 0.054(17) Uiso 1 1 d
H16C H 0.833(5) 1.240(6) 0.751(2) 0.063(19) Uiso 1 1 d
C17 C 0.5220(3) 0.8998(4) 0.56758(16) 0.0202(8) Uani 1 1 d
C18 C 0.4377(4) 0.9431(4) 0.60308(17) 0.0228(9) Uani 1 1 d
H18 H 0.453(4) 1.005(4) 0.6270(18) 0.026(12) Uiso 1 1 d
C19 C 0.3387(4) 0.8698(4) 0.59684(17) 0.0220(9) Uani 1 1 d
H19 H 0.268(4) 0.878(4) 0.6147(19) 0.034(14) Uiso 1 1 d
C20 C 0.3653(3) 0.7836(4) 0.55871(15) 0.0192(8) Uani 1 1 d
C21 C 0.3041(3) 0.6762(4) 0.54274(15) 0.0189(8) Uani 1 1 d
C22 C 0.1926(3) 0.6542(4) 0.57359(15) 0.0192(8) Uani 1 1 d
C23 C 0.1898(4) 0.5734(4) 0.61633(17) 0.0243(9) Uani 1 1 d
H23 H 0.253(4) 0.537(4) 0.6281(18) 0.030(13) Uiso 1 1 d
C24 C 0.0853(4) 0.5523(4) 0.64436(17) 0.0253(9) Uani 1 1 d
H24 H 0.087(4) 0.495(4) 0.6729(18) 0.030(13) Uiso 1 1 d
C25 C -0.0172(4) 0.6140(4) 0.63084(17) 0.0236(9) Uani 1 1 d
C26 C -0.0139(4) 0.6967(5) 0.58893(19) 0.0320(11) Uani 1 1 d
H26 H -0.085(5) 0.742(5) 0.577(2) 0.057(18) Uiso 1 1 d
C27 C 0.0898(4) 0.7159(5) 0.56025(18) 0.0295(10) Uani 1 1 d
H27 H 0.092(4) 0.775(4) 0.5322(19) 0.033(13) Uiso 1 1 d
C28 C -0.1308(4) 0.5923(5) 0.6607(2) 0.0300(10) Uani 1 1 d
H28A H -0.182(5) 0.536(5) 0.642(2) 0.045(16) Uiso 1 1 d
H28B H -0.118(4) 0.548(5) 0.694(2) 0.040(15) Uiso 1 1 d
H28C H -0.178(5) 0.673(6) 0.665(2) 0.057(18) Uiso 1 1 d
C29 C 0.3372(3) 0.5935(4) 0.50440(15) 0.0171(8) Uani 1 1 d
C30 C 0.2734(4) 0.4783(4) 0.49756(16) 0.0197(8) Uani 1 1 d
H30 H 0.213(4) 0.458(4) 0.5208(19) 0.035(14) Uiso 1 1 d
C31 C 0.3201(4) 0.4181(4) 0.45597(17) 0.0215(8) Uani 1 1 d
H31 H 0.304(4) 0.349(5) 0.4413(19) 0.033(14) Uiso 1 1 d
C32 C 0.4102(3) 0.4981(4) 0.43462(15) 0.0175(8) Uani 1 1 d
C33 C 0.4623(3) 0.4865(4) 0.38401(16) 0.0188(8) Uani 1 1 d
C34 C 0.4546(4) 0.4017(4) 0.34211(18) 0.0248(9) Uani 1 1 d
H34 H 0.424(4) 0.328(4) 0.3439(17) 0.024(12) Uiso 1 1 d
C35 C 0.5101(4) 0.4555(4) 0.29792(18) 0.0264(9) Uani 1 1 d
H35 H 0.518(5) 0.422(5) 0.265(2) 0.048(16) Uiso 1 1 d
C36 C 0.5511(3) 0.5706(4) 0.31393(16) 0.0218(8) Uani 1 1 d
C37 C 0.6113(4) 0.6714(4) 0.28220(16) 0.0249(9) Uani 1 1 d
C38 C 0.5196(5) 0.7715(5) 0.2703(2) 0.0347(11) Uani 1 1 d
H38A H 0.555(5) 0.840(5) 0.256(2) 0.044(16) Uiso 1 1 d
H38B H 0.455(5) 0.744(5) 0.248(2) 0.061(18) Uiso 1 1 d
H38C H 0.484(4) 0.805(5) 0.304(2) 0.044(15) Uiso 1 1 d
C39 C 0.6592(5) 0.6195(6) 0.2292(2) 0.0379(12) Uani 1 1 d
H39A H 0.721(4) 0.558(5) 0.2347(18) 0.032(14) Uiso 1 1 d
H39B H 0.591(4) 0.590(4) 0.2043(19) 0.033(13) Uiso 1 1 d
H39C H 0.697(4) 0.683(5) 0.2102(19) 0.030(13) Uiso 1 1 d

loop_
_atom_site_aniso_label
_atom_site_aniso_U_11
_atom_site_aniso_U_22
_atom_site_aniso_U_33
_atom_site_aniso_U_23
_atom_site_aniso_U_13
_atom_site_aniso_U_12
Pd1 0.01568(14) 0.01816(15) 0.01586(15) 0.00113(12) 0.00099(10) -0.00134(12)
O1 0.0180(13) 0.0200(14) 0.0189(14) -0.0021(11) 0.0004(10) -0.0041(11)
N1 0.0161(16) 0.0201(17) 0.0202(17) -0.0008(14) 0.0058(13) -0.0022(13)
N2 0.0189(17) 0.0217(18) 0.0205(17) 0.0026(14) 0.0007(13) -0.0026(14)
N3 0.0125(15) 0.0208(17) 0.0148(15) 0.0016(13) 0.0003(12) -0.0010(13)
N4 0.0151(15) 0.0212(18) 0.0180(16) -0.0017(14) 0.0011(12) 0.0001(13)
C1 0.028(2) 0.020(2) 0.021(2) 0.0019(17) 0.0055(16) 0.0028(17)
C2 0.027(2) 0.031(3) 0.026(2) -0.0018(19) 0.0131(18) -0.0026(19)
C3 0.023(2) 0.034(3) 0.031(2) -0.001(2) 0.0092(18) -0.006(2)
C4 0.0184(19) 0.027(2) 0.026(2) -0.0027(18) 0.0048(16) -0.0044(17)
C5 0.021(2) 0.021(2) 0.026(2) 0.0029(17) 0.0020(16) -0.0059(16)
C6 0.018(2) 0.037(3) 0.041(3) -0.002(2) 0.0051(19) -0.0110(19)
C7 0.022(2) 0.033(3) 0.033(3) 0.001(2) -0.0009(18) -0.0114(19)
C8 0.024(2) 0.016(2) 0.022(2) 0.0030(16) -0.0023(16) -0.0068(16)
C9 0.024(2) 0.0155(19) 0.0202(19) 0.0040(16) -0.0024(15) -0.0040(16)
C10 0.022(2) 0.024(2) 0.021(2) 0.0014(17) -0.0038(16) -0.0028(16)
C11 0.037(3) 0.021(2) 0.024(2) 0.0032(18) -0.0100(19) -0.0053(18)
C12 0.034(2) 0.015(2) 0.032(2) 0.0003(18) -0.0071(19) -0.0060(17)
C13 0.0181(19) 0.023(2) 0.022(2) -0.0032(17) -0.0007(15) 0.0002(16)
C14 0.031(2) 0.028(2) 0.0158(19) 0.0021(18) -0.0014(17) -0.0039(18)
C15 0.036(3) 0.023(2) 0.022(2) 0.0060(18) -0.0056(18) -0.0082(19)
C16 0.037(3) 0.026(3) 0.026(2) -0.004(2) -0.005(2) 0.000(2)
C17 0.022(2) 0.0143(19) 0.025(2) -0.0003(16) -0.0017(16) -0.0047(15)
C18 0.028(2) 0.020(2) 0.021(2) -0.0029(17) -0.0007(16) 0.0001(17)
C19 0.023(2) 0.022(2) 0.022(2) -0.0041(17) 0.0028(16) 0.0005(17)
C20 0.0179(18) 0.021(2) 0.0188(19) 0.0045(16) 0.0012(14) -0.0006(16)
C21 0.0171(18) 0.023(2) 0.0166(19) 0.0031(16) 0.0003(14) -0.0006(15)
C22 0.0175(19) 0.022(2) 0.0182(19) 0.0006(16) -0.0006(15) -0.0014(16)
C23 0.023(2) 0.027(2) 0.023(2) 0.0037(18) -0.0003(17) 0.0046(18)
C24 0.034(2) 0.022(2) 0.020(2) 0.0048(18) 0.0043(17) -0.0016(18)
C25 0.022(2) 0.027(2) 0.022(2) -0.0036(18) 0.0027(16) -0.0047(17)
C26 0.021(2) 0.042(3) 0.033(3) 0.011(2) 0.0037(18) -0.001(2)
C27 0.026(2) 0.036(3) 0.027(2) 0.014(2) 0.0001(18) -0.0044(19)
C28 0.025(2) 0.035(3) 0.029(2) -0.001(2) 0.0037(19) -0.007(2)
C29 0.0179(18) 0.0176(19) 0.0156(18) 0.0049(15) -0.0008(14) 0.0000(15)
C30 0.020(2) 0.022(2) 0.0177(19) 0.0043(16) 0.0010(15) -0.0023(16)
C31 0.023(2) 0.021(2) 0.020(2) 0.0022(17) -0.0024(16) -0.0057(17)
C32 0.0153(18) 0.0178(19) 0.0194(19) 0.0018(16) -0.0036(14) -0.0018(15)
C33 0.0165(18) 0.019(2) 0.021(2) -0.0001(16) -0.0029(15) -0.0028(15)
C34 0.018(2) 0.027(2) 0.029(2) -0.0049(19) -0.0001(16) -0.0026(18)
C35 0.025(2) 0.033(3) 0.021(2) -0.0071(19) 0.0008(17) -0.0014(19)
C36 0.020(2) 0.027(2) 0.0182(19) 0.0004(17) 0.0000(15) 0.0022(17)
C37 0.024(2) 0.035(3) 0.0158(19) -0.0015(18) 0.0046(16) 0.0023(18)
C38 0.034(3) 0.042(3) 0.028(3) 0.011(2) -0.003(2) 0.003(2)
C39 0.041(3) 0.049(3) 0.023(2) -0.005(2) 0.012(2) -0.006(3)

loop_
_atom_type_symbol
_atom_type_description
_atom_type_scat_dispersion_real
_atom_type_scat_dispersion_imag
_atom_type_scat_source
C C 0.0033 0.0016 'International Tables Vol C Tables 4.2.6.8 and 6.1.1.4'
H H 0.0000 0.0000 'International Tables Vol C Tables 4.2.6.8 and 6.1.1.4'
N N 0.0061 0.0033 'International Tables Vol C Tables 4.2.6.8 and 6.1.1.4'
O O 0.0106 0.0060 'International Tables Vol C Tables 4.2.6.8 and 6.1.1.4'
Pd Pd -0.9988 1.0072 'International Tables Vol C Tables 4.2.6.8 and 6.1.1.4'

loop_
_geom_angle_atom_site_label_1
_geom_angle_atom_site_label_2
_geom_angle_atom_site_label_3
_geom_angle
N4 Pd1 N1 83.35(14)
N4 Pd1 N3 78.15(13)
N1 Pd1 N3 161.05(13)
N4 Pd1 N2 159.76(13)
N1 Pd1 N2 78.30(13)
N3 Pd1 N2 119.25(12)
C20 O1 C17 106.4(3)
C1 N1 C4 108.6(3)
C1 N1 Pd1 133.7(3)
C4 N1 Pd1 116.3(3)
C5 N2 C8 103.9(3)
C5 N2 Pd1 104.9(3)
C8 N2 Pd1 150.8(3)
C32 N3 C29 104.0(3)
C32 N3 Pd1 105.2(2)
C29 N3 Pd1 150.6(3)
C36 N4 C33 108.7(3)
C36 N4 Pd1 134.1(3)
C33 N4 Pd1 115.5(3)
N1 C1 C2 107.8(4)
N1 C1 C37 121.7(4)
C2 C1 C37 130.3(4)
C3 C2 C1 108.3(4)
C3 C2 H2 129(3)
C1 C2 H2 122(3)
C2 C3 C4 105.6(4)
C2 C3 H3 130(3)
C4 C3 H3 124(3)
N1 C4 C3 109.6(4)
N1 C4 C5 116.3(4)
C3 C4 C5 133.9(4)
N2 C5 C4 120.5(4)
N2 C5 C6 112.7(4)
C4 C5 C6 126.7(4)
C7 C6 C5 106.4(4)
C7 C6 H6 132(3)
C5 C6 H6 122(3)
C6 C7 C8 108.3(4)
C6 C7 H7 129(3)
C8 C7 H7 123(3)
C9 C8 N2 130.2(4)
C9 C8 C7 121.0(4)
N2 C8 C7 108.6(4)
C8 C9 C17 127.7(4)
C8 C9 C10 117.6(4)
C17 C9 C10 114.7(4)
C11 C10 C15 118.1(4)
C11 C10 C9 121.2(4)
C15 C10 C9 120.7(4)
C10 C11 C12 121.6(4)
C10 C11 H11 122(3)
C12 C11 H11 117(3)
C11 C12 C13 120.3(4)
C11 C12 H12 121(3)
C13 C12 H12 118(3)
C14 C13 C12 118.4(4)
C14 C13 C16 121.4(4)
C12 C13 C16 120.2(4)
C13 C14 C15 121.3(4)
C13 C14 H14 116(3)
C15 C14 H14 122(3)
C14 C15 C10 120.3(4)
C14 C15 H15 122(3)
C10 C15 H15 118(3)
C13 C16 H16A 108(3)
C13 C16 H16B 114(3)
H16A C16 H16B 110(4)
C13 C16 H16C 112(4)
H16A C16 H16C 105(5)
H16B C16 H16C 107(5)
O1 C17 C18 109.4(3)
O1 C17 C9 119.2(4)
C18 C17 C9 131.3(4)
C17 C18 C19 107.0(4)
C17 C18 H18 122(3)
C19 C18 H18 131(3)
C20 C19 C18 107.1(4)
C20 C19 H19 126(3)
C18 C19 H19 126(3)
C19 C20 O1 110.1(4)
C19 C20 C21 130.8(4)
O1 C20 C21 118.6(4)
C29 C21 C20 127.3(4)
C29 C21 C22 119.0(4)
C20 C21 C22 113.7(3)
C23 C22 C27 118.3(4)
C23 C22 C21 121.1(4)
C27 C22 C21 120.6(4)
C22 C23 C24 120.7(4)
C22 C23 H23 122(3)
C24 C23 H23 117(3)
C25 C24 C23 120.8(4)
C25 C24 H24 121(3)
C23 C24 H24 118(3)
C26 C25 C24 118.6(4)
C26 C25 C28 120.0(4)
C24 C25 C28 121.5(4)
C25 C26 C27 120.6(4)
C25 C26 H26 122(3)
C27 C26 H26 118(3)
C22 C27 C26 121.0(4)
C22 C27 H27 119(3)
C26 C27 H27 120(3)
C25 C28 H28A 113(3)
C25 C28 H28B 112(3)
H28A C28 H28B 100(4)
C25 C28 H28C 111(3)
H28A C28 H28C 106(4)
H28B C28 H28C 114(4)
C21 C29 N3 130.4(4)
C21 C29 C30 120.9(4)
N3 C29 C30 108.5(3)
C31 C30 C29 108.5(4)
C31 C30 H30 132(3)
C29 C30 H30 120(3)
C30 C31 C32 105.6(4)
C30 C31 H31 133(3)
C32 C31 H31 121(3)
N3 C32 C33 120.5(4)
N3 C32 C31 113.2(4)
C33 C32 C31 125.2(4)
N4 C33 C34 108.7(4)
N4 C33 C32 115.4(3)
C34 C33 C32 134.9(4)
C33 C34 C35 106.4(4)
C33 C34 H34 127(3)
C35 C34 H34 127(3)
C34 C35 C36 107.6(4)
C34 C35 H35 127(3)
C36 C35 H35 126(3)
N4 C36 C35 108.6(4)
N4 C36 C37 120.5(4)
C35 C36 C37 130.8(4)
C1 C37 C36 108.6(3)
C1 C37 C39 111.4(4)
C36 C37 C39 109.9(4)
C1 C37 C38 109.2(4)
C36 C37 C38 108.1(4)
C39 C37 C38 109.7(4)
C37 C38 H38A 111(3)
C37 C38 H38B 114(4)
H38A C38 H38B 111(5)
C37 C38 H38C 112(3)
H38A C38 H38C 102(4)
H38B C38 H38C 107(4)
C37 C39 H39A 113(3)
C37 C39 H39B 111(3)
H39A C39 H39B 114(4)
C37 C39 H39C 109(3)
H39A C39 H39C 104(4)
H39B C39 H39C 106(4)

loop_
_geom_bond_atom_site_label_1
_geom_bond_atom_site_label_2
_geom_bond_distance
Pd1 N4 1.971(3)
Pd1 N1 1.981(3)
Pd1 N3 2.260(3)
Pd1 N2 2.271(3)
O1 C20 1.371(5)
O1 C17 1.371(5)
N1 C1 1.349(5)
N1 C4 1.359(5)
N2 C5 1.358(5)
N2 C8 1.422(5)
N3 C32 1.353(5)
N3 C29 1.423(5)
N4 C36 1.352(5)
N4 C33 1.374(5)
C1 C2 1.408(6)
C1 C37 1.485(6)
C2 C3 1.382(6)
C2 H2 0.93(5)
C3 C4 1.400(6)
C3 H3 0.92(5)
C4 C5 1.401(6)
C5 C6 1.432(6)
C6 C7 1.331(7)
C6 H6 0.87(5)
C7 C8 1.449(6)
C7 H7 0.89(5)
C8 C9 1.376(6)
C9 C17 1.400(5)
C9 C10 1.501(5)
C10 C11 1.383(6)
C10 C15 1.399(6)
C11 C12 1.384(6)
C11 H11 0.95(4)
C12 C13 1.393(6)
C12 H12 0.92(5)
C13 C14 1.384(6)
C13 C16 1.505(6)
C14 C15 1.387(6)
C14 H14 0.93(4)
C15 H15 0.93(5)
C16 H16A 0.95(5)
C16 H16B 0.96(6)
C16 H16C 0.91(6)
C17 C18 1.386(6)
C18 C19 1.388(6)
C18 H18 0.92(5)
C19 C20 1.370(6)
C19 H19 0.92(5)
C20 C21 1.419(5)
C21 C29 1.367(6)
C21 C22 1.500(5)
C22 C23 1.382(6)
C22 C27 1.388(6)
C23 C24 1.396(6)
C23 H23 0.87(5)
C24 C25 1.386(6)
C24 H24 0.95(5)
C25 C26 1.380(6)
C25 C28 1.507(6)
C26 C27 1.393(6)
C26 H26 0.99(6)
C27 H27 0.95(5)
C28 H28A 0.96(5)
C28 H28B 0.97(5)
C28 H28C 1.04(6)
C29 C30 1.460(5)
C30 C31 1.337(6)
C30 H30 0.92(5)
C31 C32 1.446(5)
C31 H31 0.86(5)
C32 C33 1.398(5)
C33 C34 1.397(6)
C34 C35 1.397(6)
C34 H34 0.88(5)
C35 C36 1.398(6)
C35 H35 0.91(5)
C36 C37 1.517(6)
C37 C39 1.536(6)
C37 C38 1.538(7)
C38 H38A 0.92(6)
C38 H38B 0.97(6)
C38 H38C 0.99(5)
C39 H39A 0.98(5)
C39 H39B 1.05(5)
C39 H39C 0.94(5)

loop_
_geom_torsion_atom_site_label_1
_geom_torsion_atom_site_label_2
_geom_torsion_atom_site_label_3
_geom_torsion_atom_site_label_4
_geom_torsion
C4 N1 C1 C2 -1.7(5)
Pd1 N1 C1 C2 -166.9(3)
C4 N1 C1 C37 -177.7(4)
Pd1 N1 C1 C37 17.1(6)
N1 C1 C2 C3 1.8(5)
C37 C1 C2 C3 177.3(5)
C1 C2 C3 C4 -1.1(5)
C1 N1 C4 C3 1.0(5)
Pd1 N1 C4 C3 169.1(3)
C1 N1 C4 C5 176.9(4)
Pd1 N1 C4 C5 -15.0(5)
C2 C3 C4 N1 0.1(5)
C2 C3 C4 C5 -174.8(5)
C8 N2 C5 C4 -171.6(4)
Pd1 N2 C5 C4 13.4(5)
C8 N2 C5 C6 4.4(5)
Pd1 N2 C5 C6 -170.5(3)
N1 C4 C5 N2 -1.1(6)
C3 C4 C5 N2 173.6(5)
N1 C4 C5 C6 -176.5(4)
C3 C4 C5 C6 -1.9(9)
N2 C5 C6 C7 -2.9(6)
C4 C5 C6 C7 172.9(5)
C5 C6 C7 C8 -0.1(6)
C5 N2 C8 C9 170.5(4)
Pd1 N2 C8 C9 -19.5(9)
C5 N2 C8 C7 -4.3(4)
Pd1 N2 C8 C7 165.7(4)
C6 C7 C8 C9 -172.6(4)
C6 C7 C8 N2 2.7(5)
N2 C8 C9 C17 8.7(7)
C7 C8 C9 C17 -177.1(4)
N2 C8 C9 C10 -170.0(4)
C7 C8 C9 C10 4.2(6)
C8 C9 C10 C11 73.0(6)
C17 C9 C10 C11 -105.9(5)
C8 C9 C10 C15 -107.8(5)
C17 C9 C10 C15 73.3(5)
C15 C10 C11 C12 0.9(7)
C9 C10 C11 C12 -179.9(4)
C10 C11 C12 C13 -0.2(7)
C11 C12 C13 C14 0.5(7)
C11 C12 C13 C16 -178.8(4)
C12 C13 C14 C15 -1.5(7)
C16 C13 C14 C15 177.8(4)
C13 C14 C15 C10 2.2(7)
C11 C10 C15 C14 -1.9(7)
C9 C10 C15 C14 178.9(4)
C20 O1 C17 C18 -1.6(4)
C20 O1 C17 C9 175.2(4)
C8 C9 C17 O1 14.4(6)
C10 C9 C17 O1 -166.8(3)
C8 C9 C17 C18 -169.6(4)
C10 C9 C17 C18 9.2(7)
O1 C17 C18 C19 0.5(5)
C9 C17 C18 C19 -175.8(4)
C17 C18 C19 C20 0.8(5)
C18 C19 C20 O1 -1.8(5)
C18 C19 C20 C21 169.3(4)
C17 O1 C20 C19 2.1(4)
C17 O1 C20 C21 -170.2(3)
C19 C20 C21 C29 -179.3(4)
O1 C20 C21 C29 -8.8(6)
C19 C20 C21 C22 -0.7(6)
O1 C20 C21 C22 169.8(3)
C29 C21 C22 C23 80.2(5)
C20 C21 C22 C23 -98.5(5)
C29 C21 C22 C27 -100.6(5)
C20 C21 C22 C27 80.7(5)
C27 C22 C23 C24 1.6(7)
C21 C22 C23 C24 -179.1(4)
C22 C23 C24 C25 -1.6(7)
C23 C24 C25 C26 0.2(7)
C23 C24 C25 C28 -180.0(4)
C24 C25 C26 C27 1.2(7)
C28 C25 C26 C27 -178.7(5)
C23 C22 C27 C26 -0.3(7)
C21 C22 C27 C26 -179.5(4)
C25 C26 C27 C22 -1.1(8)
C20 C21 C29 N3 -13.1(7)
C22 C21 C29 N3 168.4(4)
C20 C21 C29 C30 171.4(4)
C22 C21 C29 C30 -7.1(6)
C32 N3 C29 C21 -173.9(4)
Pd1 N3 C29 C21 -1.0(8)
C32 N3 C29 C30 2.0(4)
Pd1 N3 C29 C30 174.9(4)
C21 C29 C30 C31 177.0(4)
N3 C29 C30 C31 0.6(4)
C29 C30 C31 C32 -2.8(4)
C29 N3 C32 C33 165.0(3)
Pd1 N3 C32 C33 -11.4(4)
C29 N3 C32 C31 -3.8(4)
Pd1 N3 C32 C31 179.8(3)
C30 C31 C32 N3 4.3(5)
C30 C31 C32 C33 -163.9(4)
C36 N4 C33 C34 -0.6(4)
Pd1 N4 C33 C34 -168.1(3)
C36 N4 C33 C32 -171.1(3)
Pd1 N4 C33 C32 21.4(4)
N3 C32 C33 N4 -4.5(5)
C31 C32 C33 N4 162.9(4)
N3 C32 C33 C34 -171.8(4)
C31 C32 C33 C34 -4.4(7)
N4 C33 C34 C35 0.0(5)
C32 C33 C34 C35 167.9(4)
C33 C34 C35 C36 0.6(5)
C33 N4 C36 C35 0.9(4)
Pd1 N4 C36 C35 165.1(3)
C33 N4 C36 C37 176.7(3)
Pd1 N4 C36 C37 -19.1(6)
C34 C35 C36 N4 -1.0(5)
C34 C35 C36 C37 -176.1(4)
N1 C1 C37 C36 -45.3(5)
C2 C1 C37 C36 139.7(5)
N1 C1 C37 C39 -166.4(4)
C2 C1 C37 C39 18.6(7)
N1 C1 C37 C38 72.3(5)
C2 C1 C37 C38 -102.7(5)
N4 C36 C37 C1 46.1(5)
C35 C36 C37 C1 -139.2(5)
N4 C36 C37 C39 168.1(4)
C35 C36 C37 C39 -17.2(6)
N4 C36 C37 C38 -72.2(5)
C35 C36 C37 C38 102.5(5)
